data_7126331
loop_
_publ_author_name
'Frogley, Benjamin J.'
'Hill, Anthony F.'
'Sharma, Manab'
'Sinha, Arup'
'Ward, Jas S.'

_publ_section_title
;
 Semi-bridging \s-silyls as Z-type ligands.
;
_journal_issue 24
_journal_name_full 'Chemical communications (Cambridge, England)'
_journal_page_first 3532
_journal_page_last 3535
_journal_paper_doi 10.1039/c9cc07763d
_journal_volume 56
_journal_year 2020
_chemical_formula_moiety 'C76 H66 N4 P4 Pt2 Si2, 2(C6 H6)'
_chemical_formula_sum 'C88 H78 N4 P4 Pt2 Si2'
_chemical_formula_weight 1761.78
_chemical_name_common AS197
_space_group_crystal_system triclinic
_space_group_IT_number 2
_space_group_name_Hall '-P 1'
_space_group_name_H-M_alt 'P -1'
_atom_sites_solution_hydrogens geom
_audit_creation_date 2016-11-15
_audit_creation_method
;
Olex2 1.2
(compiled 2016.11.07 svn.r3352 for OlexSys, GUI svn.r5261)
;
_audit_update_record
;
2016-11-15 deposited with the CCDC.	2020-02-27 downloaded from the CCDC.
;
_cell_angle_alpha 70.8530(10)
_cell_angle_beta 79.0290(10)
_cell_angle_gamma 88.9370(10)
_cell_formula_units_Z 2
_cell_length_a 12.9341(2)
_cell_length_b 15.4591(3)
_cell_length_c 20.0358(3)
_cell_measurement_reflns_used 124302
_cell_measurement_temperature 200.0
_cell_measurement_theta_max 27.485
_cell_measurement_theta_min 2.546
_cell_volume 3711.20(11)
_computing_cell_refinement 'HKL Scalepack (Otwinowski & Minor 1997)'
_computing_data_collection 'Collect (Bruker AXS BV, 1997-2004)'
_computing_data_reduction 'HKL Denzo and Scalepack (Otwinowski & Minor 1997)'
_computing_molecular_graphics 'Olex2 (Dolomanov et al., 2009)'
_computing_publication_material 'Olex2 (Dolomanov et al., 2009)'
_computing_structure_refinement 'ShelXL (Sheldrick, 2015)'
_diffrn_ambient_temperature 200.0
_diffrn_detector_area_resol_mean 9
_diffrn_measured_fraction_theta_full 0.998
_diffrn_measured_fraction_theta_max 0.997
_diffrn_measurement_device '95mm CCD camera on \k-goniostat'
_diffrn_measurement_device_type KappaCCD
_diffrn_measurement_method CCD
_diffrn_orient_matrix_type 'by Bruker AXS Collect from scalepack cell'
_diffrn_orient_matrix_UB_11 -0.0364781
_diffrn_orient_matrix_UB_12 0.0297106
_diffrn_orient_matrix_UB_13 -0.0409888
_diffrn_orient_matrix_UB_21 -0.0694505
_diffrn_orient_matrix_UB_22 -0.0256632
_diffrn_orient_matrix_UB_23 0.0318134
_diffrn_orient_matrix_UB_31 -0.0078814
_diffrn_orient_matrix_UB_32 0.0561961
_diffrn_orient_matrix_UB_33 0.0144772
_diffrn_radiation_monochromator 'horizonally mounted graphite crystal'
_diffrn_radiation_type MoK\a
_diffrn_radiation_wavelength 0.71073
_diffrn_reflns_av_R_equivalents 0.0653
_diffrn_reflns_av_unetI/netI 0.0467
_diffrn_reflns_Laue_measured_fraction_full 0.998
_diffrn_reflns_Laue_measured_fraction_max 0.997
_diffrn_reflns_limit_h_max 16
_diffrn_reflns_limit_h_min -16
_diffrn_reflns_limit_k_max 20
_diffrn_reflns_limit_k_min -20
_diffrn_reflns_limit_l_max 26
_diffrn_reflns_limit_l_min -26
_diffrn_reflns_number 84642
_diffrn_reflns_point_group_measured_fraction_full 0.998
_diffrn_reflns_point_group_measured_fraction_max 0.997
_diffrn_reflns_theta_full 25.242
_diffrn_reflns_theta_max 27.489
_diffrn_reflns_theta_min 2.641
_exptl_absorpt_coefficient_mu 3.934
_exptl_absorpt_correction_T_max 0.785
_exptl_absorpt_correction_T_min 0.524
_exptl_absorpt_correction_type integration
_exptl_absorpt_process_details
;
Gaussian integration (Coppens, 1970)
;
_exptl_crystal_colour orange
_exptl_crystal_colour_primary orange
_exptl_crystal_density_diffrn 1.577
_exptl_crystal_description plate
_exptl_crystal_F_000 1756
_exptl_crystal_size_max 0.12
_exptl_crystal_size_mid 0.11
_exptl_crystal_size_min 0.08
_refine_diff_density_max 1.575
_refine_diff_density_min -1.434
_refine_diff_density_rms 0.106
_refine_ls_extinction_method none
_refine_ls_goodness_of_fit_ref 1.025
_refine_ls_hydrogen_treatment constr
_refine_ls_matrix_type full
_refine_ls_number_parameters 847
_refine_ls_number_reflns 16970
_refine_ls_number_restraints 108
_refine_ls_restrained_S_all 1.028
_refine_ls_R_factor_all 0.0586
_refine_ls_R_factor_gt 0.0368
_refine_ls_shift/su_max 0.002
_refine_ls_shift/su_mean 0.000
_refine_ls_structure_factor_coef Fsqd
_refine_ls_weighting_details 'w=1/[\s^2^(Fo^2^)+(0.0355P)^2^+6.4199P] where P=(Fo^2^+2Fc^2^)/3'
_refine_ls_weighting_scheme calc
_refine_ls_wR_factor_gt 0.0790
_refine_ls_wR_factor_ref 0.0875
_reflns_Friedel_coverage 0.000
_reflns_number_gt 13109
_reflns_number_total 16970
_reflns_threshold_expression 'I > 2\s(I)'
_cod_data_source_file c9cc07763d2.cif
_cod_data_source_block AS1-93_Pt2
_cod_database_code 7126331
_shelxl_version_number 2014/6
_shelx_space_group_comment
;
The symmetry employed for this shelxl refinement is uniquely defined
by the following loop, which should always be used as a source of
symmetry information in preference to the above space-group names.
They are only intended as comments.
;
_olex2_refinement_description
;
1. Fixed Uiso
 At 1.2 times of:
  All C(H) groups, All C(H,H) groups
2. Uiso/Uaniso restraints and constraints
C316 \\sim C311 \\sim C312 \\sim C313 \\sim C314 \\sim C315: within 1.7A with
sigma of 0.02 and sigma for terminal atoms of 0.04
Uanis(C121) = Uanis(C122) = Uanis(C123) = Uanis(C124) = Uanis(C125) =
Uanis(C126)
3. Rigid body (RIGU) restrains
 C316, C311, C312, C313, C314, C315
 with sigma for 1-2 distances of 0.002 and sigma for 1-3 distances of 0.002
 C303, C302, C301, C306, C305, C304
 with sigma for 1-2 distances of 0.002 and sigma for 1-3 distances of 0.002
4.a Secondary CH2 refined with riding coordinates:
 C113(H11A,H11B), C120(H12A,H12B), C213(H21A,H21B), C220(H22A,H22B)
4.b Aromatic/amide H refined with riding coordinates:
 C101(H101), C102(H102), C103(H103), C104(H104), C105(H105), C108(H108),
 C109(H109), C110(H110), C111(H111), C112(H112), C115(H115), C116(H116),
 C117(H117), C118(H118), C122(H122), C123(H123), C124(H124), C125(H125),
 C126(H126), C128(H128), C129(H129), C130(H130), C131(H131), C132(H132),
 C134(H134), C135(H135), C136(H136), C137(H137), C138(H138), C201(H201),
 C202(H202), C203(H203), C204(H204), C205(H205), C208(H208), C209(H209),
 C210(H210), C211(H211), C212(H212), C215(H215), C216(H216), C217(H217),
 C218(H218), C222(H222), C223(H223), C224(H224), C225(H225), C226(H226),
 C228(H228), C229(H229), C230(H230), C231(H231), C232(H232), C234(H234),
 C235(H235), C236(H236), C237(H237), C238(H238), C303(H303), C302(H302),
 C301(H301), C306(H306), C305(H305), C304(H304), C316(H316), C311(H311),
 C312(H312), C313(H313), C314(H314), C315(H315)
4.c Fitted hexagon refined as free rotating group:
 C303(C302,C301,C306,C305,C304), C316(C311,C312,C313,C314,C315)
;
_olex2_submission_special_instructions 'No special instructions were received'

loop_
_space_group_symop_operation_xyz
'x, y, z'
'-x, -y, -z'

loop_
_atom_site_label
_atom_site_type_symbol
_atom_site_fract_x
_atom_site_fract_y
_atom_site_fract_z
_atom_site_U_iso_or_equiv
_atom_site_adp_type
_atom_site_occupancy
_atom_site_site_symmetry_order
_atom_site_calc_flag
_atom_site_refinement_flags_posn
_atom_site_refinement_flags_adp
_atom_site_refinement_flags_occupancy
_atom_site_disorder_assembly
_atom_site_disorder_group
Pt1 Pt 0.78578(2) 0.24907(2) 0.18881(2) 0.03219(5) Uani 1 1 d . . . . .
Pt2 Pt 0.80919(2) 0.28850(2) 0.30795(2) 0.03145(5) Uani 1 1 d . . . . .
P1 P 0.79655(9) 0.30657(8) 0.06701(7) 0.0362(3) Uani 1 1 d . . . . .
P2 P 0.68283(9) 0.38704(8) 0.32750(6) 0.0346(3) Uani 1 1 d . . . . .
P3 P 0.74442(9) 0.09625(8) 0.20288(7) 0.0370(3) Uani 1 1 d . . . . .
P4 P 0.92570(9) 0.27050(8) 0.38349(6) 0.0338(2) Uani 1 1 d . . . . .
Si1 Si 0.83340(9) 0.40314(8) 0.17452(7) 0.0330(3) Uani 1 1 d . . . . .
Si2 Si 0.88267(9) 0.15062(8) 0.29670(7) 0.0340(3) Uani 1 1 d . . . . .
N1 N 0.8391(3) 0.4629(3) 0.0805(2) 0.0388(9) Uani 1 1 d . . . . .
N2 N 0.7529(3) 0.4918(3) 0.1908(2) 0.0376(9) Uani 1 1 d . . . . .
N3 N 0.9352(3) 0.0881(3) 0.2388(2) 0.0369(9) Uani 1 1 d . . . . .
N4 N 1.0143(3) 0.1584(3) 0.3115(2) 0.0350(8) Uani 1 1 d . . . . .
C101 C 0.9668(4) 0.2157(4) 0.0258(3) 0.0549(14) Uani 1 1 d . . . . .
H101 H 0.9972 0.2401 0.0558 0.066 Uiso 1 1 calc R . . . .
C102 C 1.0238(5) 0.1589(5) -0.0071(3) 0.0679(17) Uani 1 1 d . . . . .
H102 H 1.0932 0.1446 0.0006 0.081 Uiso 1 1 calc R . . . .
C103 C 0.9812(5) 0.1231(5) -0.0504(3) 0.0709(18) Uani 1 1 d . . . . .
H103 H 1.0206 0.0847 -0.0734 0.085 Uiso 1 1 calc R . . . .
C104 C 0.8799(5) 0.1439(5) -0.0600(4) 0.0726(18) Uani 1 1 d . . . . .
H104 H 0.8493 0.1180 -0.0890 0.087 Uiso 1 1 calc R . . . .
C105 C 0.8214(4) 0.2012(4) -0.0288(3) 0.0547(14) Uani 1 1 d . . . . .
H105 H 0.7523 0.2156 -0.0373 0.066 Uiso 1 1 calc R . . . .
C106 C 0.8647(4) 0.2371(3) 0.0148(3) 0.0440(11) Uani 1 1 d . . . . .
C107 C 0.6709(4) 0.3387(3) 0.0390(3) 0.0403(11) Uani 1 1 d . . . . .
C108 C 0.6609(4) 0.3672(4) -0.0319(3) 0.0600(15) Uani 1 1 d . . . . .
H108 H 0.7205 0.3685 -0.0682 0.072 Uiso 1 1 calc R . . . .
C109 C 0.5654(5) 0.3940(5) -0.0511(4) 0.078(2) Uani 1 1 d . . . . .
H109 H 0.5595 0.4133 -0.1003 0.094 Uiso 1 1 calc R . . . .
C110 C 0.4791(5) 0.3928(5) 0.0008(5) 0.080(2) Uani 1 1 d . . . . .
H110 H 0.4132 0.4107 -0.0124 0.095 Uiso 1 1 calc R . . . .
C111 C 0.4876(5) 0.3659(4) 0.0715(4) 0.0719(18) Uani 1 1 d . . . . .
H111 H 0.4278 0.3656 0.1074 0.086 Uiso 1 1 calc R . . . .
C112 C 0.5842(4) 0.3389(4) 0.0911(3) 0.0528(13) Uani 1 1 d . . . . .
H112 H 0.5902 0.3207 0.1402 0.063 Uiso 1 1 calc R . . . .
C113 C 0.8728(4) 0.4186(3) 0.0277(3) 0.0412(11) Uani 1 1 d . . . . .
H11A H 0.9496 0.4098 0.0213 0.049 Uiso 1 1 calc R . . . .
H11B H 0.8555 0.4545 -0.0193 0.049 Uiso 1 1 calc R . . . .
C114 C 0.8006(4) 0.5497(3) 0.0651(3) 0.0390(11) Uani 1 1 d . . . . .
C115 C 0.8054(4) 0.6169(4) -0.0009(3) 0.0505(13) Uani 1 1 d . . . . .
H115 H 0.8396 0.6058 -0.0435 0.061 Uiso 1 1 calc R . . . .
C116 C 0.7610(5) 0.7000(4) -0.0057(3) 0.0616(16) Uani 1 1 d . . . . .
H116 H 0.7651 0.7459 -0.0515 0.074 Uiso 1 1 calc R . . . .
C117 C 0.7105(5) 0.7169(4) 0.0558(4) 0.0620(16) Uani 1 1 d . . . . .
H117 H 0.6790 0.7739 0.0521 0.074 Uiso 1 1 calc R . . . .
C118 C 0.7056(4) 0.6500(3) 0.1239(3) 0.0489(12) Uani 1 1 d . . . . .
H118 H 0.6713 0.6617 0.1662 0.059 Uiso 1 1 calc R . . . .
C119 C 0.7509(4) 0.5671(3) 0.1287(3) 0.0397(11) Uani 1 1 d . . . . .
C120 C 0.7110(4) 0.5018(3) 0.2605(3) 0.0401(11) Uani 1 1 d . . . . .
H12A H 0.6457 0.5362 0.2584 0.048 Uiso 1 1 calc R . . . .
H12B H 0.7631 0.5361 0.2738 0.048 Uiso 1 1 calc R . . . .
C121 C 0.5481(4) 0.3614(4) 0.3202(4) 0.0611(6) Uani 1 1 d . . . . .
C122 C 0.4665(4) 0.4129(4) 0.3373(3) 0.0611(6) Uani 1 1 d . . . . .
H122 H 0.4806 0.4626 0.3527 0.073 Uiso 1 1 calc R . . . .
C123 C 0.3640(4) 0.3946(4) 0.3328(3) 0.0611(6) Uani 1 1 d . . . . .
H123 H 0.3086 0.4307 0.3458 0.073 Uiso 1 1 calc R . . . .
C124 C 0.3435(4) 0.3249(4) 0.3097(3) 0.0611(6) Uani 1 1 d . . . . .
H124 H 0.2737 0.3127 0.3056 0.073 Uiso 1 1 calc R . . . .
C125 C 0.4238(4) 0.2715(4) 0.2922(3) 0.0611(6) Uani 1 1 d . . . . .
H125 H 0.4092 0.2222 0.2765 0.073 Uiso 1 1 calc R . . . .
C126 C 0.5266(4) 0.2903(4) 0.2975(3) 0.0611(6) Uani 1 1 d . . . . .
H126 H 0.5819 0.2536 0.2853 0.073 Uiso 1 1 calc R . . . .
C127 C 0.6550(3) 0.4066(3) 0.4140(3) 0.0395(11) Uani 1 1 d . . . . .
C128 C 0.6782(5) 0.4863(4) 0.4245(3) 0.0569(14) Uani 1 1 d . . . . .
H128 H 0.7101 0.5370 0.3844 0.068 Uiso 1 1 calc R . . . .
C129 C 0.6560(5) 0.4951(5) 0.4929(3) 0.0679(17) Uani 1 1 d . . . . .
H129 H 0.6714 0.5518 0.4987 0.081 Uiso 1 1 calc R . . . .
C130 C 0.6126(5) 0.4231(5) 0.5512(3) 0.0624(16) Uani 1 1 d . . . . .
H130 H 0.5994 0.4287 0.5979 0.075 Uiso 1 1 calc R . . . .
C131 C 0.5881(6) 0.3424(5) 0.5423(3) 0.0745(19) Uani 1 1 d . . . . .
H131 H 0.5566 0.2921 0.5829 0.089 Uiso 1 1 calc R . . . .
C132 C 0.6089(5) 0.3337(4) 0.4746(3) 0.0661(17) Uani 1 1 d . . . . .
H132 H 0.5916 0.2773 0.4692 0.079 Uiso 1 1 calc R . . . .
C133 C 0.9719(4) 0.4302(3) 0.1818(2) 0.0394(11) Uani 1 1 d . . . . .
C134 C 1.0006(4) 0.5172(4) 0.1813(3) 0.0566(14) Uani 1 1 d . . . . .
H134 H 0.9489 0.5619 0.1794 0.068 Uiso 1 1 calc R . . . .
C135 C 1.1035(5) 0.5396(5) 0.1837(3) 0.0697(18) Uani 1 1 d . . . . .
H135 H 1.1212 0.5985 0.1846 0.084 Uiso 1 1 calc R . . . .
C136 C 1.1790(5) 0.4759(5) 0.1846(3) 0.0710(19) Uani 1 1 d . . . . .
H136 H 1.2489 0.4909 0.1867 0.085 Uiso 1 1 calc R . . . .
C137 C 1.1552(4) 0.3916(4) 0.1825(3) 0.0592(16) Uani 1 1 d . . . . .
H137 H 1.2087 0.3489 0.1816 0.071 Uiso 1 1 calc R . . . .
C138 C 1.0524(4) 0.3681(4) 0.1815(2) 0.0429(11) Uani 1 1 d . . . . .
H138 H 1.0363 0.3088 0.1807 0.051 Uiso 1 1 calc R . . . .
C201 C 0.6143(4) 0.1092(4) 0.1038(3) 0.0514(13) Uani 1 1 d . . . . .
H201 H 0.5822 0.1556 0.1209 0.062 Uiso 1 1 calc R . . . .
C202 C 0.5757(5) 0.0867(5) 0.0515(4) 0.0717(18) Uani 1 1 d . . . . .
H202 H 0.5178 0.1174 0.0328 0.086 Uiso 1 1 calc R . . . .
C203 C 0.6225(6) 0.0189(6) 0.0268(4) 0.091(3) Uani 1 1 d . . . . .
H203 H 0.5979 0.0040 -0.0101 0.110 Uiso 1 1 calc R . . . .
C204 C 0.7040(6) -0.0267(5) 0.0550(4) 0.084(2) Uani 1 1 d . . . . .
H204 H 0.7346 -0.0742 0.0385 0.101 Uiso 1 1 calc R . . . .
C205 C 0.7422(5) -0.0042(4) 0.1076(4) 0.0628(16) Uani 1 1 d . . . . .
H205 H 0.7984 -0.0368 0.1272 0.075 Uiso 1 1 calc R . . . .
C206 C 0.6990(4) 0.0654(3) 0.1318(3) 0.0452(12) Uani 1 1 d . . . . .
C207 C 0.6457(4) 0.0231(3) 0.2775(3) 0.0414(11) Uani 1 1 d . . . . .
C208 C 0.5460(4) 0.0563(4) 0.2878(3) 0.0535(13) Uani 1 1 d . . . . .
H208 H 0.5336 0.1170 0.2600 0.064 Uiso 1 1 calc R . . . .
C209 C 0.4636(4) 0.0020(4) 0.3385(3) 0.0605(15) Uani 1 1 d . . . . .
H209 H 0.3951 0.0250 0.3442 0.073 Uiso 1 1 calc R . . . .
C210 C 0.4817(5) -0.0847(4) 0.3801(3) 0.0657(16) Uani 1 1 d . . . . .
H210 H 0.4257 -0.1217 0.4151 0.079 Uiso 1 1 calc R . . . .
C211 C 0.5804(5) -0.1183(4) 0.3712(4) 0.0713(18) Uani 1 1 d . . . . .
H211 H 0.5928 -0.1781 0.4008 0.086 Uiso 1 1 calc R . . . .
C212 C 0.6626(4) -0.0652(4) 0.3192(3) 0.0556(14) Uani 1 1 d . . . . .
H212 H 0.7303 -0.0896 0.3124 0.067 Uiso 1 1 calc R . . . .
C213 C 0.8743(4) 0.0445(3) 0.2036(3) 0.0421(11) Uani 1 1 d . . . . .
H21A H 0.8650 -0.0222 0.2300 0.050 Uiso 1 1 calc R . . . .
H21B H 0.9117 0.0538 0.1537 0.050 Uiso 1 1 calc R . . . .
C214 C 1.0453(3) 0.0859(3) 0.2249(3) 0.0376(10) Uani 1 1 d . . . . .
C215 C 1.1087(4) 0.0524(3) 0.1762(3) 0.0424(11) Uani 1 1 d . . . . .
H215 H 1.0784 0.0237 0.1487 0.051 Uiso 1 1 calc R . . . .
C216 C 1.2190(4) 0.0613(4) 0.1677(3) 0.0474(12) Uani 1 1 d . . . . .
H216 H 1.2634 0.0377 0.1348 0.057 Uiso 1 1 calc R . . . .
C217 C 1.2630(4) 0.1043(4) 0.2070(3) 0.0486(13) Uani 1 1 d . . . . .
H217 H 1.3375 0.1120 0.1995 0.058 Uiso 1 1 calc R . . . .
C218 C 1.1991(3) 0.1364(3) 0.2575(3) 0.0417(11) Uani 1 1 d . . . . .
H218 H 1.2299 0.1637 0.2856 0.050 Uiso 1 1 calc R . . . .
C219 C 1.0902(3) 0.1282(3) 0.2664(2) 0.0348(10) Uani 1 1 d . . . . .
C220 C 1.0448(3) 0.2162(3) 0.3488(2) 0.0372(10) Uani 1 1 d . . . . .
H22A H 1.0975 0.2642 0.3156 0.045 Uiso 1 1 calc R . . . .
H22B H 1.0772 0.1792 0.3895 0.045 Uiso 1 1 calc R . . . .
C221 C 0.8873(3) 0.2010(3) 0.4786(2) 0.0361(10) Uani 1 1 d . . . . .
C222 C 0.9072(4) 0.1098(3) 0.5050(3) 0.0440(11) Uani 1 1 d . . . . .
H222 H 0.9446 0.0807 0.4732 0.053 Uiso 1 1 calc R . . . .
C223 C 0.8737(4) 0.0595(4) 0.5770(3) 0.0496(13) Uani 1 1 d . . . . .
H223 H 0.8885 -0.0035 0.5944 0.059 Uiso 1 1 calc R . . . .
C224 C 0.8192(4) 0.1002(4) 0.6235(3) 0.0564(14) Uani 1 1 d . . . . .
H224 H 0.7967 0.0654 0.6730 0.068 Uiso 1 1 calc R . . . .
C225 C 0.7971(5) 0.1914(4) 0.5988(3) 0.0632(16) Uani 1 1 d . . . . .
H225 H 0.7586 0.2194 0.6310 0.076 Uiso 1 1 calc R . . . .
C226 C 0.8317(4) 0.2426(4) 0.5259(3) 0.0520(13) Uani 1 1 d . . . . .
H226 H 0.8172 0.3057 0.5087 0.062 Uiso 1 1 calc R . . . .
C227 C 0.9859(3) 0.3722(3) 0.3916(2) 0.0377(10) Uani 1 1 d . . . . .
C228 C 1.0624(5) 0.3639(4) 0.4326(4) 0.0651(16) Uani 1 1 d . . . . .
H228 H 1.0848 0.3048 0.4564 0.078 Uiso 1 1 calc R . . . .
C229 C 1.1069(5) 0.4406(5) 0.4393(4) 0.077(2) Uani 1 1 d . . . . .
H229 H 1.1604 0.4337 0.4671 0.092 Uiso 1 1 calc R . . . .
C230 C 1.0749(5) 0.5254(4) 0.4067(3) 0.0652(16) Uani 1 1 d . . . . .
H230 H 1.1050 0.5781 0.4116 0.078 Uiso 1 1 calc R . . . .
C231 C 0.9990(5) 0.5338(4) 0.3666(4) 0.0695(18) Uani 1 1 d . . . . .
H231 H 0.9760 0.5929 0.3436 0.083 Uiso 1 1 calc R . . . .
C232 C 0.9547(5) 0.4581(4) 0.3590(3) 0.0557(14) Uani 1 1 d . . . . .
H232 H 0.9019 0.4657 0.3306 0.067 Uiso 1 1 calc R . . . .
C233 C 0.8048(4) 0.0599(3) 0.3786(3) 0.0394(11) Uani 1 1 d . . . . .
C234 C 0.8488(4) -0.0242(3) 0.4070(3) 0.0481(12) Uani 1 1 d . . . . .
H234 H 0.9150 -0.0363 0.3827 0.058 Uiso 1 1 calc R . . . .
C235 C 0.7984(5) -0.0905(4) 0.4698(3) 0.0640(16) Uani 1 1 d . . . . .
H235 H 0.8299 -0.1473 0.4880 0.077 Uiso 1 1 calc R . . . .
C236 C 0.7018(5) -0.0734(4) 0.5057(3) 0.0700(18) Uani 1 1 d . . . . .
H236 H 0.6672 -0.1182 0.5490 0.084 Uiso 1 1 calc R . . . .
C237 C 0.6560(5) 0.0085(5) 0.4786(3) 0.0661(17) Uani 1 1 d . . . . .
H237 H 0.5894 0.0197 0.5030 0.079 Uiso 1 1 calc R . . . .
C238 C 0.7064(4) 0.0749(4) 0.4158(3) 0.0484(12) Uani 1 1 d . . . . .
H238 H 0.6739 0.1312 0.3977 0.058 Uiso 1 1 calc R . . . .
C303 C 0.9535(5) 0.7776(4) 0.2383(3) 0.125(3) Uani 1 1 d . U . . .
H303 H 0.9987 0.7909 0.1924 0.151 Uiso 1 1 calc R . . . .
C302 C 0.8505(6) 0.7444(4) 0.2486(3) 0.121(3) Uani 1 1 d G U . . .
H302 H 0.8252 0.7349 0.2099 0.145 Uiso 1 1 calc R . . . .
C301 C 0.7845(4) 0.7249(3) 0.3157(4) 0.120(3) Uani 1 1 d G U . . .
H301 H 0.7141 0.7022 0.3228 0.144 Uiso 1 1 calc R . . . .
C306 C 0.8215(5) 0.7387(4) 0.3723(3) 0.112(2) Uani 1 1 d G U . . .
H306 H 0.7763 0.7254 0.4182 0.135 Uiso 1 1 calc R . . . .
C305 C 0.9245(5) 0.7719(3) 0.3620(3) 0.102(2) Uani 1 1 d G U . . .
H305 H 0.9498 0.7813 0.4007 0.123 Uiso 1 1 calc R . . . .
C304 C 0.9905(4) 0.7913(4) 0.2949(4) 0.110(2) Uani 1 1 d G U . . .
H304 H 1.0609 0.8140 0.2878 0.132 Uiso 1 1 calc R . . . .
C316 C 0.4638(7) 0.6998(6) 0.2423(5) 0.190(4) Uani 1 1 d . U . . .
H316 H 0.5155 0.6564 0.2556 0.228 Uiso 1 1 calc R . . . .
C311 C 0.4868(6) 0.7925(7) 0.2275(5) 0.188(4) Uani 1 1 d G U . . .
H311 H 0.5542 0.8124 0.2307 0.226 Uiso 1 1 calc R . . . .
C312 C 0.4112(8) 0.8560(4) 0.2080(4) 0.157(4) Uani 1 1 d G U . . .
H312 H 0.4269 0.9194 0.1979 0.188 Uiso 1 1 calc R . . . .
C313 C 0.3126(7) 0.8269(5) 0.2034(4) 0.150(3) Uani 1 1 d G U . . .
H313 H 0.2609 0.8703 0.1901 0.180 Uiso 1 1 calc R . . . .
C314 C 0.2896(6) 0.7342(6) 0.2182(5) 0.164(4) Uani 1 1 d G U . . .
H314 H 0.2222 0.7143 0.2151 0.197 Uiso 1 1 calc R . . . .
C315 C 0.3652(9) 0.6707(4) 0.2377(4) 0.177(4) Uani 1 1 d G U . . .
H315 H 0.3495 0.6073 0.2478 0.213 Uiso 1 1 calc R . . . .

loop_
_atom_site_aniso_label
_atom_site_aniso_U_11
_atom_site_aniso_U_22
_atom_site_aniso_U_33
_atom_site_aniso_U_23
_atom_site_aniso_U_13
_atom_site_aniso_U_12
Pt1 0.02829(9) 0.03257(10) 0.03873(10) -0.01452(8) -0.00878(7) 0.00056(7)
Pt2 0.02792(9) 0.03203(10) 0.03617(10) -0.01251(7) -0.00837(7) 0.00261(7)
P1 0.0311(6) 0.0405(7) 0.0414(7) -0.0180(5) -0.0093(5) -0.0008(5)
P2 0.0307(6) 0.0349(6) 0.0425(7) -0.0174(5) -0.0096(5) 0.0038(5)
P3 0.0309(6) 0.0318(6) 0.0504(7) -0.0163(5) -0.0078(5) -0.0003(5)
P4 0.0326(6) 0.0336(6) 0.0351(6) -0.0098(5) -0.0091(5) 0.0004(5)
Si1 0.0321(6) 0.0311(6) 0.0381(7) -0.0124(5) -0.0104(5) 0.0007(5)
Si2 0.0271(6) 0.0316(6) 0.0431(7) -0.0123(5) -0.0064(5) 0.0007(5)
N1 0.038(2) 0.040(2) 0.041(2) -0.0136(18) -0.0111(17) 0.0008(17)
N2 0.040(2) 0.031(2) 0.043(2) -0.0119(17) -0.0100(17) 0.0028(16)
N3 0.0297(19) 0.039(2) 0.046(2) -0.0193(18) -0.0076(16) 0.0021(16)
N4 0.0274(18) 0.038(2) 0.042(2) -0.0152(17) -0.0092(16) 0.0034(15)
C101 0.042(3) 0.074(4) 0.057(3) -0.033(3) -0.010(2) 0.007(3)
C102 0.055(3) 0.084(5) 0.073(4) -0.039(4) -0.010(3) 0.024(3)
C103 0.073(4) 0.078(5) 0.069(4) -0.043(4) 0.001(3) 0.014(3)
C104 0.076(4) 0.085(5) 0.075(4) -0.053(4) -0.008(3) -0.005(4)
C105 0.052(3) 0.061(4) 0.062(3) -0.033(3) -0.013(3) 0.000(3)
C106 0.042(3) 0.049(3) 0.046(3) -0.024(2) -0.007(2) 0.003(2)
C107 0.038(3) 0.037(3) 0.048(3) -0.013(2) -0.013(2) -0.003(2)
C108 0.048(3) 0.077(4) 0.060(4) -0.022(3) -0.024(3) 0.005(3)
C109 0.069(4) 0.087(5) 0.086(5) -0.022(4) -0.046(4) 0.009(4)
C110 0.048(4) 0.064(4) 0.129(7) -0.019(4) -0.046(4) 0.006(3)
C111 0.041(3) 0.070(4) 0.097(5) -0.021(4) -0.006(3) 0.003(3)
C112 0.040(3) 0.052(3) 0.064(3) -0.018(3) -0.009(3) 0.007(2)
C113 0.038(2) 0.046(3) 0.040(3) -0.014(2) -0.009(2) -0.004(2)
C114 0.039(2) 0.033(3) 0.043(3) -0.006(2) -0.017(2) -0.004(2)
C115 0.045(3) 0.048(3) 0.053(3) -0.006(2) -0.015(2) -0.004(2)
C116 0.061(4) 0.047(3) 0.063(4) 0.005(3) -0.022(3) -0.004(3)
C117 0.068(4) 0.035(3) 0.080(4) -0.007(3) -0.031(3) 0.005(3)
C118 0.050(3) 0.037(3) 0.061(3) -0.017(2) -0.013(2) 0.001(2)
C119 0.037(2) 0.034(3) 0.049(3) -0.010(2) -0.016(2) -0.0020(19)
C120 0.041(3) 0.035(3) 0.049(3) -0.019(2) -0.011(2) 0.006(2)
C121 0.0384(11) 0.0675(16) 0.0926(18) -0.0442(14) -0.0180(12) 0.0068(11)
C122 0.0384(11) 0.0675(16) 0.0926(18) -0.0442(14) -0.0180(12) 0.0068(11)
C123 0.0384(11) 0.0675(16) 0.0926(18) -0.0442(14) -0.0180(12) 0.0068(11)
C124 0.0384(11) 0.0675(16) 0.0926(18) -0.0442(14) -0.0180(12) 0.0068(11)
C125 0.0384(11) 0.0675(16) 0.0926(18) -0.0442(14) -0.0180(12) 0.0068(11)
C126 0.0384(11) 0.0675(16) 0.0926(18) -0.0442(14) -0.0180(12) 0.0068(11)
C127 0.032(2) 0.044(3) 0.048(3) -0.022(2) -0.009(2) 0.005(2)
C128 0.072(4) 0.051(3) 0.052(3) -0.024(3) -0.011(3) -0.007(3)
C129 0.087(4) 0.066(4) 0.068(4) -0.043(4) -0.017(3) -0.004(3)
C130 0.067(4) 0.078(4) 0.053(3) -0.039(3) -0.008(3) 0.011(3)
C131 0.099(5) 0.065(4) 0.055(4) -0.028(3) 0.010(3) -0.009(4)
C132 0.092(5) 0.051(3) 0.051(3) -0.019(3) 0.004(3) -0.011(3)
C133 0.034(2) 0.046(3) 0.038(3) -0.013(2) -0.010(2) -0.005(2)
C134 0.049(3) 0.051(3) 0.074(4) -0.024(3) -0.013(3) -0.007(3)
C135 0.062(4) 0.070(4) 0.079(4) -0.024(3) -0.018(3) -0.027(3)
C136 0.044(3) 0.093(5) 0.068(4) -0.006(4) -0.024(3) -0.017(3)
C137 0.039(3) 0.071(4) 0.051(3) 0.004(3) -0.013(2) -0.001(3)
C138 0.036(2) 0.051(3) 0.035(2) -0.004(2) -0.007(2) -0.002(2)
C201 0.042(3) 0.055(3) 0.064(3) -0.027(3) -0.012(2) -0.009(2)
C202 0.055(4) 0.092(5) 0.087(5) -0.045(4) -0.029(3) -0.006(3)
C203 0.063(4) 0.133(7) 0.120(6) -0.091(6) -0.028(4) -0.006(4)
C204 0.070(4) 0.090(5) 0.126(6) -0.079(5) -0.017(4) -0.003(4)
C205 0.054(3) 0.062(4) 0.091(5) -0.049(3) -0.017(3) 0.001(3)
C206 0.041(3) 0.042(3) 0.060(3) -0.026(2) -0.009(2) -0.005(2)
C207 0.036(2) 0.038(3) 0.053(3) -0.017(2) -0.008(2) -0.004(2)
C208 0.043(3) 0.050(3) 0.063(3) -0.015(3) -0.007(3) 0.003(2)
C209 0.043(3) 0.063(4) 0.069(4) -0.019(3) -0.001(3) -0.005(3)
C210 0.057(4) 0.057(4) 0.074(4) -0.017(3) 0.004(3) -0.019(3)
C211 0.065(4) 0.044(3) 0.087(5) -0.001(3) -0.009(3) -0.013(3)
C212 0.044(3) 0.042(3) 0.075(4) -0.014(3) -0.006(3) 0.000(2)
C213 0.036(2) 0.040(3) 0.055(3) -0.023(2) -0.006(2) 0.003(2)
C214 0.032(2) 0.032(2) 0.044(3) -0.007(2) -0.007(2) 0.0045(19)
C215 0.040(3) 0.044(3) 0.044(3) -0.017(2) -0.008(2) 0.010(2)
C216 0.040(3) 0.054(3) 0.049(3) -0.020(2) -0.004(2) 0.014(2)
C217 0.030(2) 0.057(3) 0.052(3) -0.012(3) -0.003(2) 0.006(2)
C218 0.032(2) 0.042(3) 0.047(3) -0.010(2) -0.008(2) 0.002(2)
C219 0.030(2) 0.033(2) 0.039(2) -0.0078(19) -0.0067(19) 0.0046(18)
C220 0.032(2) 0.040(3) 0.039(2) -0.010(2) -0.0097(19) 0.0017(19)
C221 0.033(2) 0.037(3) 0.037(2) -0.009(2) -0.0081(19) -0.0020(19)
C222 0.049(3) 0.039(3) 0.042(3) -0.009(2) -0.014(2) 0.004(2)
C223 0.060(3) 0.040(3) 0.045(3) -0.004(2) -0.017(3) 0.001(2)
C224 0.058(3) 0.059(4) 0.042(3) -0.004(3) -0.006(3) -0.011(3)
C225 0.076(4) 0.066(4) 0.042(3) -0.019(3) 0.003(3) 0.001(3)
C226 0.061(3) 0.049(3) 0.042(3) -0.013(2) -0.004(2) 0.002(3)
C227 0.035(2) 0.042(3) 0.039(2) -0.017(2) -0.010(2) -0.002(2)
C228 0.071(4) 0.049(3) 0.087(4) -0.021(3) -0.045(3) 0.004(3)
C229 0.079(4) 0.070(5) 0.100(5) -0.033(4) -0.053(4) -0.005(4)
C230 0.066(4) 0.058(4) 0.078(4) -0.031(3) -0.010(3) -0.017(3)
C231 0.092(5) 0.037(3) 0.090(5) -0.023(3) -0.039(4) 0.000(3)
C232 0.062(3) 0.045(3) 0.067(4) -0.018(3) -0.031(3) 0.002(3)
C233 0.036(2) 0.037(3) 0.044(3) -0.013(2) -0.007(2) 0.001(2)
C234 0.050(3) 0.038(3) 0.054(3) -0.012(2) -0.008(2) -0.002(2)
C235 0.083(4) 0.048(3) 0.055(3) -0.003(3) -0.022(3) -0.001(3)
C236 0.075(4) 0.062(4) 0.056(4) -0.006(3) 0.003(3) -0.020(3)
C237 0.051(3) 0.079(5) 0.060(4) -0.022(3) 0.009(3) -0.011(3)
C238 0.040(3) 0.049(3) 0.052(3) -0.015(2) 0.000(2) -0.005(2)
C303 0.168(6) 0.099(6) 0.113(5) -0.024(4) -0.056(4) 0.008(5)
C302 0.161(6) 0.067(5) 0.149(6) -0.035(4) -0.072(4) 0.026(4)
C301 0.150(6) 0.054(4) 0.164(6) -0.030(5) -0.061(4) 0.019(4)
C306 0.135(5) 0.059(4) 0.145(5) -0.031(4) -0.041(4) 0.025(4)
C305 0.139(5) 0.059(4) 0.114(4) -0.024(4) -0.044(4) 0.024(4)
C304 0.138(5) 0.081(5) 0.112(4) -0.024(4) -0.045(4) 0.013(4)
C316 0.213(9) 0.152(6) 0.192(10) -0.035(7) -0.053(7) 0.046(6)
C311 0.200(8) 0.159(6) 0.196(10) -0.032(7) -0.065(7) 0.040(6)
C312 0.195(8) 0.128(6) 0.151(8) -0.037(6) -0.064(7) 0.028(5)
C313 0.192(8) 0.120(5) 0.147(8) -0.037(6) -0.068(7) 0.035(5)
C314 0.213(8) 0.126(5) 0.164(8) -0.044(6) -0.069(7) 0.028(5)
C315 0.223(9) 0.136(6) 0.168(9) -0.040(6) -0.052(8) 0.044(6)

loop_
_atom_type_symbol
_atom_type_description
_atom_type_scat_dispersion_real
_atom_type_scat_dispersion_imag
_atom_type_scat_source
C C 0.0033 0.0016 'International Tables Vol C Tables 4.2.6.8 and 6.1.1.4'
H H 0.0000 0.0000 'International Tables Vol C Tables 4.2.6.8 and 6.1.1.4'
N N 0.0061 0.0033 'International Tables Vol C Tables 4.2.6.8 and 6.1.1.4'
P P 0.1023 0.0942 'International Tables Vol C Tables 4.2.6.8 and 6.1.1.4'
Pt Pt -1.7033 8.3905 'International Tables Vol C Tables 4.2.6.8 and 6.1.1.4'
Si Si 0.0817 0.0704 'International Tables Vol C Tables 4.2.6.8 and 6.1.1.4'

loop_
_exptl_crystal_face_index_h
_exptl_crystal_face_index_k
_exptl_crystal_face_index_l
_exptl_crystal_face_perp_dist
-1 0 1 0.070
1 0 -1 0.101
-1 0 -2 0.079
1 0 2 0.095
0 1 1 0.030
0 -1 -1 0.037
3 -5 1 0.087
0 0 -1 0.099
1 0 0 0.109

loop_
_geom_angle_atom_site_label_1
_geom_angle_atom_site_label_2
_geom_angle_atom_site_label_3
_geom_angle
_geom_angle_site_symmetry_1
_geom_angle_site_symmetry_3
_geom_angle_publ_flag
P1 Pt1 Pt2 145.24(3) . . ?
P1 Pt1 P3 96.95(4) . . ?
P1 Pt1 Si1 83.30(4) . . ?
P1 Pt1 Si2 145.59(4) . . ?
P3 Pt1 Pt2 117.74(3) . . ?
P3 Pt1 Si1 178.21(4) . . ?
P3 Pt1 Si2 76.12(4) . . ?
Si1 Pt1 Pt2 61.96(3) . . ?
Si1 Pt1 Si2 102.67(4) . . ?
Si2 Pt1 Pt2 51.91(3) . . ?
P2 Pt2 Pt1 107.93(3) . . ?
P2 Pt2 P4 111.18(4) . . ?
P2 Pt2 Si1 81.96(4) . . ?
P2 Pt2 Si2 158.40(4) . . ?
P4 Pt2 Pt1 140.19(3) . . ?
P4 Pt2 Si1 126.31(4) . . ?
P4 Pt2 Si2 81.62(4) . . ?
Si1 Pt2 Pt1 52.73(3) . . ?
Si2 Pt2 Pt1 63.90(3) . . ?
Si2 Pt2 Si1 104.92(4) . . ?
C106 P1 Pt1 116.18(17) . . ?
C106 P1 C113 103.6(2) . . ?
C107 P1 Pt1 114.59(16) . . ?
C107 P1 C106 108.8(2) . . ?
C107 P1 C113 101.1(2) . . ?
C113 P1 Pt1 111.00(16) . . ?
C120 P2 Pt2 111.62(15) . . ?
C120 P2 C121 101.6(3) . . ?
C121 P2 Pt2 117.58(19) . . ?
C127 P2 Pt2 119.48(16) . . ?
C127 P2 C120 104.6(2) . . ?
C127 P2 C121 99.6(2) . . ?
C206 P3 Pt1 121.36(17) . . ?
C206 P3 C213 102.3(2) . . ?
C207 P3 Pt1 123.29(16) . . ?
C207 P3 C206 95.8(2) . . ?
C207 P3 C213 110.0(2) . . ?
C213 P3 Pt1 102.42(16) . . ?
C220 P4 Pt2 108.67(15) . . ?
C221 P4 Pt2 120.24(15) . . ?
C221 P4 C220 104.6(2) . . ?
C221 P4 C227 100.3(2) . . ?
C227 P4 Pt2 119.43(16) . . ?
C227 P4 C220 101.1(2) . . ?
Pt1 Si1 Pt2 65.32(3) . . ?
N1 Si1 Pt1 103.76(13) . . ?
N1 Si1 Pt2 168.94(14) . . ?
N1 Si1 C133 99.82(19) . . ?
N2 Si1 Pt1 129.83(13) . . ?
N2 Si1 Pt2 99.04(13) . . ?
N2 Si1 N1 86.64(18) . . ?
N2 Si1 C133 107.5(2) . . ?
C133 Si1 Pt1 118.30(16) . . ?
C133 Si1 Pt2 87.57(15) . . ?
Pt2 Si2 Pt1 64.19(3) . . ?
N3 Si2 Pt1 86.08(13) . . ?
N3 Si2 Pt2 147.67(14) . . ?
N3 Si2 N4 86.57(17) . . ?
N3 Si2 C233 103.5(2) . . ?
N4 Si2 Pt1 131.90(13) . . ?
N4 Si2 Pt2 103.47(13) . . ?
N4 Si2 C233 107.80(19) . . ?
C233 Si2 Pt1 120.14(15) . . ?
C233 Si2 Pt2 102.49(15) . . ?
C113 N1 Si1 121.0(3) . . ?
C114 N1 Si1 114.6(3) . . ?
C114 N1 C113 124.2(4) . . ?
C119 N2 Si1 113.6(3) . . ?
C119 N2 C120 118.2(4) . . ?
C120 N2 Si1 126.6(3) . . ?
C213 N3 Si2 125.6(3) . . ?
C214 N3 Si2 115.0(3) . . ?
C214 N3 C213 119.4(4) . . ?
C219 N4 Si2 114.1(3) . . ?
C219 N4 C220 120.1(3) . . ?
C220 N4 Si2 123.0(3) . . ?
C102 C101 C106 120.0(5) . . ?
C103 C102 C101 120.8(6) . . ?
C102 C103 C104 118.5(6) . . ?
C103 C104 C105 122.3(6) . . ?
C104 C105 C106 119.0(5) . . ?
C101 C106 P1 114.6(4) . . ?
C105 C106 P1 125.8(4) . . ?
C105 C106 C101 119.5(5) . . ?
C108 C107 P1 122.6(4) . . ?
C108 C107 C112 119.0(5) . . ?
C112 C107 P1 118.4(4) . . ?
C107 C108 C109 120.8(6) . . ?
C110 C109 C108 120.0(7) . . ?
C111 C110 C109 120.1(6) . . ?
C110 C111 C112 120.0(6) . . ?
C107 C112 C111 120.0(6) . . ?
N1 C113 P1 103.2(3) . . ?
N1 C114 C119 111.5(4) . . ?
C115 C114 N1 129.0(5) . . ?
C115 C114 C119 119.5(5) . . ?
C114 C115 C116 120.6(5) . . ?
C115 C116 C117 120.3(5) . . ?
C116 C117 C118 120.3(5) . . ?
C119 C118 C117 119.4(5) . . ?
N2 C119 C114 112.1(4) . . ?
C118 C119 N2 128.0(5) . . ?
C118 C119 C114 119.9(5) . . ?
N2 C120 P2 108.2(3) . . ?
C122 C121 P2 120.8(4) . . ?
C122 C121 C126 118.3(5) . . ?
C126 C121 P2 120.9(4) . . ?
C121 C122 C123 122.0(5) . . ?
C124 C123 C122 119.4(5) . . ?
C123 C124 C125 120.1(5) . . ?
C124 C125 C126 119.9(5) . . ?
C121 C126 C125 120.3(5) . . ?
C128 C127 P2 125.1(4) . . ?
C128 C127 C132 117.3(5) . . ?
C132 C127 P2 117.6(4) . . ?
C127 C128 C129 121.4(5) . . ?
C130 C129 C128 120.4(6) . . ?
C129 C130 C131 119.5(5) . . ?
C130 C131 C132 120.3(6) . . ?
C131 C132 C127 121.1(6) . . ?
C134 C133 Si1 120.5(4) . . ?
C134 C133 C138 116.8(4) . . ?
C138 C133 Si1 122.4(4) . . ?
C135 C134 C133 121.4(6) . . ?
C136 C135 C134 119.4(6) . . ?
C137 C136 C135 121.0(5) . . ?
C136 C137 C138 119.9(6) . . ?
C137 C138 C133 121.4(5) . . ?
C202 C201 C206 121.6(5) . . ?
C201 C202 C203 119.1(6) . . ?
C204 C203 C202 120.4(6) . . ?
C203 C204 C205 120.3(6) . . ?
C204 C205 C206 120.6(6) . . ?
C201 C206 P3 119.5(4) . . ?
C205 C206 P3 122.4(4) . . ?
C205 C206 C201 118.0(5) . . ?
C208 C207 P3 116.9(4) . . ?
C208 C207 C212 118.8(5) . . ?
C212 C207 P3 124.0(4) . . ?
C207 C208 C209 120.9(5) . . ?
C210 C209 C208 119.8(5) . . ?
C209 C210 C211 120.1(5) . . ?
C210 C211 C212 120.4(6) . . ?
C207 C212 C211 120.0(5) . . ?
N3 C213 P3 108.5(3) . . ?
N3 C214 C219 111.1(4) . . ?
C215 C214 N3 128.2(4) . . ?
C215 C214 C219 120.6(4) . . ?
C214 C215 C216 119.2(5) . . ?
C217 C216 C215 120.3(4) . . ?
C216 C217 C218 120.6(4) . . ?
C219 C218 C217 119.7(5) . . ?
N4 C219 C214 112.3(4) . . ?
N4 C219 C218 128.2(4) . . ?
C218 C219 C214 119.5(4) . . ?
N4 C220 P4 109.2(3) . . ?
C222 C221 P4 123.2(4) . . ?
C222 C221 C226 118.8(4) . . ?
C226 C221 P4 118.0(4) . . ?
C221 C222 C223 121.0(5) . . ?
C224 C223 C222 120.3(5) . . ?
C223 C224 C225 120.3(5) . . ?
C224 C225 C226 119.5(5) . . ?
C221 C226 C225 120.2(5) . . ?
C228 C227 P4 120.8(4) . . ?
C232 C227 P4 121.2(4) . . ?
C232 C227 C228 117.9(5) . . ?
C227 C228 C229 120.8(6) . . ?
C230 C229 C228 120.5(6) . . ?
C229 C230 C231 118.8(6) . . ?
C230 C231 C232 121.2(6) . . ?
C227 C232 C231 120.7(5) . . ?
C234 C233 Si2 119.5(4) . . ?
C234 C233 C238 117.4(5) . . ?
C238 C233 Si2 123.0(4) . . ?
C235 C234 C233 121.8(5) . . ?
C236 C235 C234 119.5(6) . . ?
C237 C236 C235 120.0(5) . . ?
C236 C237 C238 120.5(6) . . ?
C237 C238 C233 120.8(5) . . ?
C302 C303 C304 120.0 . . ?
C301 C302 C303 120.0 . . ?
C306 C301 C302 120.0 . . ?
C301 C306 C305 120.0 . . ?
C304 C305 C306 120.0 . . ?
C305 C304 C303 120.0 . . ?
C311 C316 C315 120.0 . . ?
C316 C311 C312 120.0 . . ?
C311 C312 C313 120.0 . . ?
C312 C313 C314 120.0 . . ?
C313 C314 C315 120.0 . . ?
C314 C315 C316 120.0 . . ?

loop_
_geom_bond_atom_site_label_1
_geom_bond_atom_site_label_2
_geom_bond_distance
_geom_bond_site_symmetry_2
_geom_bond_publ_flag
Pt1 Pt2 2.7200(2) . ?
Pt1 P1 2.2841(12) . ?
Pt1 P3 2.3451(12) . ?
Pt1 Si1 2.3821(12) . ?
Pt1 Si2 2.7133(13) . ?
Pt2 P2 2.2805(11) . ?
Pt2 P4 2.2836(11) . ?
Pt2 Si1 2.6421(12) . ?
Pt2 Si2 2.3782(12) . ?
P1 C106 1.837(5) . ?
P1 C107 1.827(5) . ?
P1 C113 1.861(5) . ?
P2 C120 1.832(5) . ?
P2 C121 1.838(5) . ?
P2 C127 1.823(5) . ?
P3 C206 1.836(5) . ?
P3 C207 1.834(5) . ?
P3 C213 1.847(5) . ?
P4 C220 1.868(4) . ?
P4 C221 1.830(5) . ?
P4 C227 1.835(5) . ?
Si1 N1 1.793(4) . ?
Si1 N2 1.783(4) . ?
Si1 C133 1.890(5) . ?
Si2 N3 1.775(4) . ?
Si2 N4 1.796(4) . ?
Si2 C233 1.894(5) . ?
N1 C113 1.437(6) . ?
N1 C114 1.380(6) . ?
N2 C119 1.401(6) . ?
N2 C120 1.456(6) . ?
N3 C213 1.453(6) . ?
N3 C214 1.400(5) . ?
N4 C219 1.385(6) . ?
N4 C220 1.442(6) . ?
C101 C102 1.385(8) . ?
C101 C106 1.396(7) . ?
C102 C103 1.369(9) . ?
C103 C104 1.377(9) . ?
C104 C105 1.379(8) . ?
C105 C106 1.379(7) . ?
C107 C108 1.374(7) . ?
C107 C112 1.379(7) . ?
C108 C109 1.379(8) . ?
C109 C110 1.368(10) . ?
C110 C111 1.365(10) . ?
C111 C112 1.395(8) . ?
C114 C115 1.379(7) . ?
C114 C119 1.420(7) . ?
C115 C116 1.380(8) . ?
C116 C117 1.383(9) . ?
C117 C118 1.407(8) . ?
C118 C119 1.382(7) . ?
C121 C122 1.369(7) . ?
C121 C126 1.371(8) . ?
C122 C123 1.386(7) . ?
C123 C124 1.351(8) . ?
C124 C125 1.380(7) . ?
C125 C126 1.396(7) . ?
C127 C128 1.364(7) . ?
C127 C132 1.397(7) . ?
C128 C129 1.397(8) . ?
C129 C130 1.355(9) . ?
C130 C131 1.369(8) . ?
C131 C132 1.383(8) . ?
C133 C134 1.398(7) . ?
C133 C138 1.403(7) . ?
C134 C135 1.395(8) . ?
C135 C136 1.372(9) . ?
C136 C137 1.361(9) . ?
C137 C138 1.389(7) . ?
C201 C202 1.383(8) . ?
C201 C206 1.390(7) . ?
C202 C203 1.383(9) . ?
C203 C204 1.366(10) . ?
C204 C205 1.386(9) . ?
C205 C206 1.387(7) . ?
C207 C208 1.383(7) . ?
C207 C212 1.386(7) . ?
C208 C209 1.389(7) . ?
C209 C210 1.370(8) . ?
C210 C211 1.371(9) . ?
C211 C212 1.392(8) . ?
C214 C215 1.380(6) . ?
C214 C219 1.419(6) . ?
C215 C216 1.407(7) . ?
C216 C217 1.383(7) . ?
C217 C218 1.397(7) . ?
C218 C219 1.387(6) . ?
C221 C222 1.373(6) . ?
C221 C226 1.397(7) . ?
C222 C223 1.384(7) . ?
C223 C224 1.370(8) . ?
C224 C225 1.376(8) . ?
C225 C226 1.402(7) . ?
C227 C228 1.379(7) . ?
C227 C232 1.365(7) . ?
C228 C229 1.384(8) . ?
C229 C230 1.356(9) . ?
C230 C231 1.361(8) . ?
C231 C232 1.377(7) . ?
C233 C234 1.395(7) . ?
C233 C238 1.404(7) . ?
C234 C235 1.387(7) . ?
C235 C236 1.385(9) . ?
C236 C237 1.375(9) . ?
C237 C238 1.388(7) . ?
C303 C302 1.3900 . ?
C303 C304 1.3900 . ?
C302 C301 1.3900 . ?
C301 C306 1.3900 . ?
C306 C305 1.3900 . ?
C305 C304 1.3900 . ?
C316 C311 1.3900 . ?
C316 C315 1.3900 . ?
C311 C312 1.3900 . ?
C312 C313 1.3900 . ?
C313 C314 1.3900 . ?
C314 C315 1.3900 . ?

loop_
_reflns_scale_group_code
_reflns_scale_meas_F
1 1.0
